data_7154506
loop_
_publ_author_name
'Aguiar, Ant\'onio'
'Leite, Andreia'
'Silva, Andr\'e M N'
'Tom\'e, Augusto C'
'Cunha-Silva, Lu\'is'
'de Castro, Baltazar'
'Rangel, Maria'
'Silva, Ana M. G.'

_publ_section_title
;
 Isoxazolidine-fused meso-tetraarylchlorins as key tools for the synthesis
 of mono- and bis-annulated chlorins.
;
_journal_issue 26
_journal_name_full 'Organic &amp; biomolecular chemistry'
_journal_page_first 7131
_journal_page_last 7135
_journal_paper_doi 10.1039/c5ob00800j
_journal_volume 13
_journal_year 2015
_chemical_formula_moiety 'C46 H15 F18 N5 O'
_chemical_formula_sum 'C46 H15 F18 N5 O'
_chemical_formula_weight 995.63
_space_group_crystal_system triclinic
_space_group_IT_number 2
_space_group_name_Hall '-P 1'
_space_group_name_H-M_alt 'P -1'
_symmetry_space_group_name_Hall '-P 1'
_symmetry_space_group_name_H-M 'P -1'
_atom_sites_solution_hydrogens geom
_audit_creation_date '04 March 2015'
_audit_creation_method 'SHELXL-2014/7 and enCIFer'
_audit_update_record
;
2015-03-06 deposited with the CCDC.
2015-05-20 downloaded from the CCDC.
;
_cell_angle_alpha 72.900(7)
_cell_angle_beta 88.417(7)
_cell_angle_gamma 85.613(6)
_cell_formula_units_Z 4
_cell_length_a 16.142(2)
_cell_length_b 16.546(2)
_cell_length_c 18.655(2)
_cell_measurement_reflns_used 9227
_cell_measurement_temperature 180(2)
_cell_measurement_theta_max 20.24
_cell_measurement_theta_min 2.48
_cell_volume 4748.2(10)
_computing_structure_refinement 'SHELXL-2014/7 (Sheldrick, 2014)'
_diffrn_ambient_temperature 180(2)
_diffrn_measured_fraction_theta_full 0.996
_diffrn_measured_fraction_theta_max 0.996
_diffrn_measurement_device_type 'Bruker X8 Kappa CCD APEX II'
_diffrn_measurement_method '\f and \w scans'
_diffrn_radiation_type MoK\a
_diffrn_radiation_wavelength 0.71073
_diffrn_reflns_av_R_equivalents 0.0718
_diffrn_reflns_av_unetI/netI 0.0812
_diffrn_reflns_laue_measured_fraction_full 0.996
_diffrn_reflns_laue_measured_fraction_max 0.996
_diffrn_reflns_limit_h_max 19
_diffrn_reflns_limit_h_min -19
_diffrn_reflns_limit_k_max 14
_diffrn_reflns_limit_k_min -19
_diffrn_reflns_limit_l_max 22
_diffrn_reflns_limit_l_min -22
_diffrn_reflns_number 96687
_diffrn_reflns_point_group_measured_fraction_full 0.996
_diffrn_reflns_point_group_measured_fraction_max 0.996
_diffrn_reflns_theta_full 25.027
_diffrn_reflns_theta_max 25.027
_diffrn_reflns_theta_min 3.638
_diffrn_source 'fine-focus sealed tube'
_exptl_absorpt_coefficient_mu 0.134
_exptl_absorpt_correction_T_max 0.999
_exptl_absorpt_correction_T_min 0.967
_exptl_absorpt_correction_type multi-scan
_exptl_absorpt_process_details
;
(SADABS; Bruker, 2012)
;
_exptl_crystal_colour black
_exptl_crystal_density_diffrn 1.393
_exptl_crystal_description plate
_exptl_crystal_F_000 1984
_exptl_crystal_size_max 0.250
_exptl_crystal_size_mid 0.170
_exptl_crystal_size_min 0.010
_platon_squeeze_details
;
;
_refine_diff_density_max 0.893
_refine_diff_density_min -0.840
_refine_diff_density_rms 0.057
_refine_ls_extinction_method none
_refine_ls_goodness_of_fit_ref 1.058
_refine_ls_hydrogen_treatment constr
_refine_ls_matrix_type full
_refine_ls_number_parameters 1251
_refine_ls_number_reflns 16701
_refine_ls_number_restraints 18
_refine_ls_restrained_S_all 1.128
_refine_ls_R_factor_all 0.1280
_refine_ls_R_factor_gt 0.0706
_refine_ls_shift/su_max 0.001
_refine_ls_shift/su_mean 0.000
_refine_ls_structure_factor_coef Fsqd
_refine_ls_weighting_details 'w=1/[\s^2^(Fo^2^)+(0.1092P)^2^] where P=(Fo^2^+2Fc^2^)/3'
_refine_ls_weighting_scheme calc
_refine_ls_wR_factor_gt 0.1919
_refine_ls_wR_factor_ref 0.2129
_reflns_Friedel_coverage 0.000
_reflns_number_gt 8782
_reflns_number_total 16701
_reflns_threshold_expression 'I > 2\s(I)'
_cod_data_source_file c5ob00800j2.cif
_cod_data_source_block as0514sq
_cod_depositor_comments 'Adding full bibliography for 7154505--7154506.cif.'
_cod_database_code 7154506
_shelx_shelxl_version_number 2014/7
_shelx_space_group_comment
;
The symmetry employed for this shelxl refinement is uniquely defined
by the following loop, which should always be used as a source of
symmetry information in preference to the above space-group names.
They are only intended as comments.
;
_shelx_estimated_absorpt_t_min 0.967
_shelx_estimated_absorpt_t_max 0.999

loop_
_space_group_symop_operation_xyz
'x, y, z'
'-x, -y, -z'

loop_
_atom_site_label
_atom_site_type_symbol
_atom_site_fract_x
_atom_site_fract_y
_atom_site_fract_z
_atom_site_U_iso_or_equiv
_atom_site_adp_type
_atom_site_occupancy
_atom_site_site_symmetry_order
_atom_site_calc_flag
_atom_site_refinement_flags_posn
_atom_site_refinement_flags_adp
F24 F 1.07669(13) 0.10606(14) 0.52728(11) 0.0489(6) Uani 1 1 d . .
F27 F 1.04410(13) -0.00770(14) 0.28681(11) 0.0500(6) Uani 1 1 d . .
F25 F 1.19324(13) -0.00796(14) 0.49717(12) 0.0538(6) Uani 1 1 d . .
F26 F 1.17253(14) -0.06572(15) 0.37786(12) 0.0575(6) Uani 1 1 d . .
F31 F 0.70483(16) 0.52243(14) 0.25097(16) 0.0681(7) Uani 1 1 d . .
F36 F 0.38026(16) 0.23440(17) 0.18808(15) 0.0801(8) Uani 1 1 d . .
F30 F 0.68376(19) 0.63613(17) 0.32811(19) 0.0954(10) Uani 1 1 d . .
F22 F 0.7985(2) -0.0724(2) 0.08997(17) 0.0906(10) Uani 1 1 d . .
F32 F 0.53568(16) 0.40352(19) -0.00650(15) 0.0872(9) Uani 1 1 d . .
F23 F 0.56203(19) -0.08537(19) 0.24533(18) 0.0875(9) Uani 1 1 d . .
F28 F 0.71654(19) 0.4200(2) 0.55310(17) 0.0960(10) Uani 1 1 d . .
F35 F 0.23960(17) 0.29879(19) 0.1117(2) 0.1035(11) Uani 1 1 d . .
F34 F 0.24690(19) 0.4152(2) -0.0234(2) 0.1109(12) Uani 1 1 d . .
F20 F 0.6308(3) -0.2985(2) 0.1318(3) 0.191(3) Uani 1 1 d . .
F29 F 0.6891(2) 0.5831(2) 0.4799(2) 0.1119(12) Uani 1 1 d . .
F33 F 0.3943(2) 0.4675(2) -0.08257(17) 0.1179(13) Uani 1 1 d . .
F19 F 0.5313(3) -0.2330(2) 0.2232(3) 0.159(2) Uani 1 1 d . .
F21 F 0.7651(3) -0.2169(2) 0.0642(2) 0.152(2) Uani 1 1 d . .
O2 O 0.94019(15) 0.15833(14) 0.44588(12) 0.0357(6) Uani 1 1 d . .
N6 N 0.79331(19) 0.07146(18) 0.24863(15) 0.0363(7) Uani 1 1 d . .
H6 H 0.7698 0.1234 0.2347 0.044 Uiso 1 1 calc R U
N9 N 0.63827(18) 0.29745(18) 0.22613(16) 0.0367(7) Uani 1 1 d . .
H9 H 0.6734 0.2542 0.2257 0.044 Uiso 1 1 calc R U
N10 N 0.63982(18) 0.15355(18) 0.16900(16) 0.0382(7) Uani 1 1 d . .
N7 N 0.79226(19) 0.21802(17) 0.30352(15) 0.0351(7) Uani 1 1 d . .
N8 N 0.7180(2) 0.2916(2) 0.47966(18) 0.0512(9) Uani 1 1 d . .
C63 C 1.1258(2) 0.0183(2) 0.4537(2) 0.0425(10) Uani 1 1 d . .
C61 C 0.9971(2) 0.1024(2) 0.42599(19) 0.0338(9) Uani 1 1 d . .
C62 C 1.0674(2) 0.0763(2) 0.46935(19) 0.0377(9) Uani 1 1 d . .
C66 C 0.9828(2) 0.0726(2) 0.3646(2) 0.0357(9) Uani 1 1 d . .
C64 C 1.1155(2) -0.0100(2) 0.3931(2) 0.0406(9) Uani 1 1 d . .
C82 C 0.4621(2) 0.3171(2) 0.09308(19) 0.0350(9) Uani 1 1 d . .
C57 C 0.8654(2) 0.1766(2) 0.33116(18) 0.0301(8) Uani 1 1 d . .
C56 C 0.9027(2) 0.1000(2) 0.32387(18) 0.0326(8) Uani 1 1 d . .
C54 C 0.7655(2) 0.0035(2) 0.2297(2) 0.0386(9) Uani 1 1 d . .
C89 C 0.5757(2) 0.4101(2) 0.2533(2) 0.0439(10) Uani 1 1 d . .
H89 H 0.5635 0.4542 0.2759 0.053 Uiso 1 1 calc R U
C58 C 0.7766(2) 0.2824(2) 0.3353(2) 0.0370(9) Uani 1 1 d . .
C60 C 0.9065(2) 0.2196(2) 0.37995(19) 0.0355(9) Uani 1 1 d . .
H60 H 0.9517 0.2537 0.3512 0.043 Uiso 1 1 calc R U
C78 C 0.5739(2) 0.2008(2) 0.1289(2) 0.0378(9) Uani 1 1 d . .
C92 C 0.8209(2) -0.0670(2) 0.2643(2) 0.0425(10) Uani 1 1 d . .
H92 H 0.8172 -0.1232 0.2619 0.051 Uiso 1 1 calc R U
C77 C 0.5399(2) 0.2786(2) 0.13574(19) 0.0362(9) Uani 1 1 d . .
C65 C 1.0470(2) 0.0186(2) 0.34822(19) 0.0385(9) Uani 1 1 d . .
C91 C 0.8793(2) -0.0419(2) 0.3012(2) 0.0391(9) Uani 1 1 d . .
H91 H 0.9240 -0.0770 0.3286 0.047 Uiso 1 1 calc R U
C59 C 0.8374(2) 0.2776(2) 0.3969(2) 0.0388(9) Uani 1 1 d . .
H59 H 0.8572 0.3347 0.3922 0.047 Uiso 1 1 calc R U
C55 C 0.8629(2) 0.0461(2) 0.29225(19) 0.0340(9) Uani 1 1 d . .
C76 C 0.5677(2) 0.3213(2) 0.18380(19) 0.0347(9) Uani 1 1 d . .
C88 C 0.5285(2) 0.3936(2) 0.2002(2) 0.0420(10) Uani 1 1 d . .
H88 H 0.4789 0.4246 0.1784 0.050 Uiso 1 1 calc R U
C75 C 0.6463(2) 0.3505(2) 0.2692(2) 0.0374(9) Uani 1 1 d . .
C81 C 0.5367(2) 0.1547(2) 0.0849(2) 0.0423(10) Uani 1 1 d . .
H81 H 0.4910 0.1742 0.0518 0.051 Uiso 1 1 calc R U
C74 C 0.7103(2) 0.3440(2) 0.3194(2) 0.0405(9) Uani 1 1 d . .
C53 C 0.6984(2) 0.0067(2) 0.1844(2) 0.0413(9) Uani 1 1 d . .
C67 C 0.7955(2) 0.2422(3) 0.4721(2) 0.0468(10) Uani 1 1 d . .
H67A H 0.7833 0.1828 0.4782 0.056 Uiso 1 1 calc R U
H67B H 0.8340 0.2421 0.5126 0.056 Uiso 1 1 calc R U
C79 C 0.6425(2) 0.0778(2) 0.1527(2) 0.0397(9) Uani 1 1 d . .
C73 C 0.7074(2) 0.4066(3) 0.3626(2) 0.0497(11) Uani 1 1 d . .
C80 C 0.5792(2) 0.0789(2) 0.0999(2) 0.0452(10) Uani 1 1 d . .
H80 H 0.5693 0.0343 0.0794 0.054 Uiso 1 1 calc R U
C83 C 0.4632(3) 0.3764(3) 0.0249(2) 0.0543(11) Uani 1 1 d . .
C51 C 0.6817(3) -0.0737(3) 0.1690(3) 0.0534(12) Uani 1 1 d . .
C87 C 0.3851(3) 0.2932(3) 0.1211(2) 0.0516(11) Uani 1 1 d . .
C49 C 0.7130(6) -0.1857(4) 0.1123(4) 0.111(3) Uani 1 1 d . .
C68 C 0.7114(3) 0.3790(3) 0.4422(2) 0.0529(11) Uani 1 1 d . .
C72 C 0.7023(3) 0.4943(3) 0.3256(3) 0.0575(12) Uani 1 1 d . .
C48 C 0.6473(7) -0.2270(4) 0.1446(5) 0.125(4) Uani 1 1 d . .
C86 C 0.3134(3) 0.3252(3) 0.0831(3) 0.0604(12) Uani 1 1 d . .
C47 C 0.5959(5) -0.1931(4) 0.1903(4) 0.109(3) Uani 1 1 d . .
C50 C 0.7326(4) -0.1110(3) 0.1229(3) 0.0675(15) Uani 1 1 d . .
C85 C 0.3169(3) 0.3837(3) 0.0148(3) 0.0694(14) Uani 1 1 d . .
C70 C 0.6943(3) 0.5252(4) 0.4421(4) 0.0831(18) Uani 1 1 d . .
C84 C 0.3913(3) 0.4098(3) -0.0156(3) 0.0707(14) Uani 1 1 d . .
C90 C 0.6796(3) 0.2595(3) 0.5529(2) 0.0730(14) Uani 1 1 d . .
H90A H 0.7184 0.2610 0.5919 0.109 Uiso 1 1 calc R U
H90B H 0.6656 0.2011 0.5602 0.109 Uiso 1 1 calc R U
H90C H 0.6289 0.2950 0.5559 0.109 Uiso 1 1 calc R U
C71 C 0.6924(3) 0.5532(3) 0.3649(4) 0.0704(14) Uani 1 1 d . .
C69 C 0.7057(3) 0.4410(3) 0.4789(3) 0.0674(14) Uani 1 1 d . .
C52 C 0.6149(4) -0.1163(3) 0.2012(3) 0.0735(15) Uani 1 1 d . .
F1 F 0.42331(13) 0.04563(14) 0.01321(12) 0.0530(6) Uani 1 1 d . .
F5 F 0.31931(14) 0.14514(14) 0.06953(12) 0.0550(6) Uani 1 1 d . .
F9 F -0.11977(16) 0.08690(18) 0.08996(13) 0.0663(7) Uani 1 1 d . .
F18 F 0.39909(15) 0.29230(17) 0.34330(13) 0.0696(7) Uani 1 1 d . .
F14 F 0.21194(15) 0.18425(17) 0.53917(12) 0.0687(7) Uani 1 1 d . .
F15 F 0.32449(17) 0.19050(18) 0.63912(13) 0.0763(8) Uani 1 1 d . .
F2 F 0.44190(16) -0.12424(16) 0.08251(13) 0.0689(7) Uani 1 1 d . .
F17 F 0.51147(16) 0.2989(2) 0.44439(16) 0.0914(9) Uani 1 1 d . .
F16 F 0.47464(16) 0.2484(2) 0.59209(15) 0.0836(9) Uani 1 1 d . .
F13 F -0.0731(2) 0.4514(2) 0.4096(2) 0.1069(13) Uani 1 1 d . .
F8 F -0.24393(17) 0.1049(2) -0.00482(15) 0.0892(9) Uani 1 1 d . .
F4 F 0.2429(2) -0.09273(16) 0.26095(15) 0.0869(9) Uani 1 1 d . .
F7 F -0.33018(18) 0.2562(2) -0.06093(15) 0.1038(11) Uani 1 1 d . .
F3 F 0.3478(2) -0.19256(17) 0.20590(16) 0.0989(11) Uani 1 1 d . .
F6 F -0.28973(17) 0.3933(2) -0.02050(16) 0.0926(10) Uani 1 1 d . .
F12 F -0.1410(2) 0.6023(3) 0.4152(4) 0.210(3) Uani 1 1 d . .
F10 F -0.1169(3) 0.7132(2) 0.1610(4) 0.239(4) Uani 1 1 d . U
F11 F -0.1624(3) 0.7322(3) 0.2898(4) 0.232(3) Uani 1 1 d . U
O1 O -0.16050(18) 0.3825(2) 0.06979(17) 0.0664(9) Uani 1 1 d . .
N5 N 0.20084(18) 0.17122(18) 0.28581(16) 0.0349(7) Uani 1 1 d . .
N1 N 0.08153(19) 0.1695(2) 0.17243(17) 0.0420(8) Uani 1 1 d . .
H1 H 0.0829 0.1924 0.2094 0.050 Uiso 1 1 calc R U
N4 N 0.11019(18) 0.31518(18) 0.32088(16) 0.0378(8) Uani 1 1 d . .
H4 H 0.1001 0.2817 0.2937 0.045 Uiso 1 1 calc R U
N2 N -0.01080(19) 0.31075(19) 0.21056(17) 0.0415(8) Uani 1 1 d . .
N3 N -0.0337(3) 0.5577(3) 0.1461(4) 0.122(3) Uani 1 1 d . .
C44 C 0.0018(5) 0.6278(5) 0.0833(5) 0.189(5) Uani 1 1 d . .
H44A H -0.0437 0.6632 0.0533 0.284 Uiso 1 1 calc R U
H44B H 0.0380 0.6026 0.0513 0.284 Uiso 1 1 calc R U
H44C H 0.0340 0.6627 0.1049 0.284 Uiso 1 1 calc R U
C33 C 0.2413(2) 0.1102(2) 0.2584(2) 0.0364(9) Uani 1 1 d . .
C36 C 0.3018(2) 0.2372(2) 0.4380(2) 0.0395(9) Uani 1 1 d . .
C5 C 0.2762(2) 0.0300(2) 0.1668(2) 0.0416(10) Uani 1 1 d . .
C7 C 0.2170(2) 0.0874(2) 0.1971(2) 0.0384(9) Uani 1 1 d . .
C30 C 0.1753(2) 0.3017(2) 0.3699(2) 0.0395(9) Uani 1 1 d . .
C8 C 0.1450(2) 0.1171(2) 0.1554(2) 0.0409(9) Uani 1 1 d . .
C39 C 0.4183(3) 0.2434(3) 0.5427(2) 0.0539(11) Uani 1 1 d . .
C34 C 0.3153(2) 0.0737(2) 0.3018(2) 0.0420(10) Uani 1 1 d . .
H34 H 0.3533 0.0302 0.2942 0.050 Uiso 1 1 calc R U
C6 C 0.3242(2) 0.0613(2) 0.1040(2) 0.0403(9) Uani 1 1 d . .
C35 C 0.3200(2) 0.1129(2) 0.3546(2) 0.0428(10) Uani 1 1 d . .
H35 H 0.3614 0.1021 0.3921 0.051 Uiso 1 1 calc R U
C29 C 0.0634(2) 0.3876(2) 0.3202(2) 0.0426(10) Uani 1 1 d . .
C31 C 0.2382(2) 0.2371(2) 0.3816(2) 0.0369(9) Uani 1 1 d . .
C32 C 0.2501(2) 0.1749(2) 0.3436(2) 0.0373(9) Uani 1 1 d . .
C1 C 0.3786(2) 0.0109(3) 0.0754(2) 0.0420(10) Uani 1 1 d . .
C12 C -0.0399(2) 0.3848(3) 0.2245(2) 0.0482(11) Uani 1 1 d . .
C11 C -0.0641(2) 0.2947(3) 0.1633(2) 0.0443(10) Uani 1 1 d . .
C10 C -0.0563(2) 0.2331(3) 0.1255(2) 0.0452(10) Uani 1 1 d . .
C37 C 0.2862(2) 0.2119(3) 0.5137(2) 0.0452(10) Uani 1 1 d . .
C42 C 0.1675(3) 0.3707(3) 0.4014(2) 0.0499(11) Uani 1 1 d . .
H42 H 0.2035 0.3792 0.4376 0.060 Uiso 1 1 calc R U
C14 C -0.1393(3) 0.3575(3) 0.1481(2) 0.0525(11) Uani 1 1 d . .
H14 H -0.1874 0.3320 0.1792 0.063 Uiso 1 1 calc R U
C45 C 0.0411(3) 0.1353(3) 0.0725(2) 0.0574(12) Uani 1 1 d . .
H45 H 0.0090 0.1322 0.0316 0.069 Uiso 1 1 calc R U
C9 C 0.0160(2) 0.1811(3) 0.1241(2) 0.0444(10) Uani 1 1 d . .
C43 C 0.1007(3) 0.4217(3) 0.3712(3) 0.0548(12) Uani 1 1 d . .
H43 H 0.0817 0.4724 0.3824 0.066 Uiso 1 1 calc R U
C4 C 0.2875(3) -0.0570(3) 0.2004(2) 0.0541(11) Uani 1 1 d . .
C38 C 0.3427(3) 0.2151(3) 0.5662(2) 0.0515(11) Uani 1 1 d . .
C41 C 0.3792(3) 0.2661(3) 0.4163(2) 0.0484(10) Uani 1 1 d . .
C15 C -0.1771(3) 0.3122(4) 0.0509(2) 0.0611(13) Uani 1 1 d . .
C20 C -0.1291(3) 0.2350(3) 0.0787(2) 0.0543(11) Uani 1 1 d . .
C19 C -0.1560(3) 0.1656(4) 0.0598(2) 0.0602(13) Uani 1 1 d . .
C46 C 0.1188(3) 0.0963(3) 0.0911(2) 0.0542(11) Uani 1 1 d . .
H46 H 0.1496 0.0617 0.0657 0.065 Uiso 1 1 calc R U
C28 C -0.0066(2) 0.4210(2) 0.2749(3) 0.0516(11) Uani 1 1 d . .
C13 C -0.1115(3) 0.4296(3) 0.1738(3) 0.0611(13) Uani 1 1 d . .
H13 H -0.1565 0.4516 0.2025 0.073 Uiso 1 1 calc R U
C3 C 0.3419(3) -0.1083(3) 0.1720(2) 0.0620(13) Uani 1 1 d . .
C2 C 0.3879(3) -0.0739(3) 0.1097(2) 0.0499(11) Uani 1 1 d . .
C16 C -0.2432(3) 0.3197(4) 0.0041(3) 0.0740(15) Uani 1 1 d . .
C17 C -0.2663(3) 0.2517(5) -0.0158(2) 0.0754(16) Uani 1 1 d . .
C40 C 0.4370(2) 0.2705(3) 0.4669(3) 0.0548(12) Uani 1 1 d . .
C18 C -0.2218(3) 0.1741(4) 0.0131(3) 0.0713(15) Uani 1 1 d . .
C21 C -0.0768(3) 0.5012(3) 0.1118(4) 0.105(2) Uani 1 1 d . .
H21A H -0.0370 0.4775 0.0806 0.126 Uiso 1 1 calc R U
H21B H -0.1225 0.5342 0.0792 0.126 Uiso 1 1 calc R U
C22 C -0.0610(3) 0.5694(3) 0.2157(3) 0.124(3) Uani 1 1 d G .
C23 C -0.0989(3) 0.6467(2) 0.2188(4) 0.161(5) Uani 1 1 d G .
C24 C -0.1259(2) 0.6570(2) 0.2871(5) 0.157(4) Uani 1 1 d G U
C25 C -0.1152(2) 0.5899(3) 0.3525(4) 0.141(4) Uani 1 1 d G .
C26 C -0.0773(2) 0.5127(3) 0.3494(3) 0.094(2) Uani 1 1 d G .
C27 C -0.0503(2) 0.50243(19) 0.2810(3) 0.0765(17) Uani 1 1 d G .

loop_
_atom_site_aniso_label
_atom_site_aniso_U_11
_atom_site_aniso_U_22
_atom_site_aniso_U_33
_atom_site_aniso_U_23
_atom_site_aniso_U_13
_atom_site_aniso_U_12
F24 0.0470(14) 0.0595(14) 0.0428(13) -0.0157(11) -0.0155(10) -0.0117(11)
F27 0.0484(14) 0.0588(14) 0.0447(13) -0.0199(11) -0.0027(11) 0.0038(11)
F25 0.0366(13) 0.0662(15) 0.0524(14) -0.0076(12) -0.0141(11) 0.0013(11)
F26 0.0449(14) 0.0663(16) 0.0571(15) -0.0151(12) -0.0041(11) 0.0113(12)
F31 0.0721(18) 0.0438(14) 0.087(2) -0.0164(14) -0.0160(15) -0.0008(13)
F36 0.0591(17) 0.085(2) 0.0715(18) 0.0171(15) 0.0032(14) -0.0113(15)
F30 0.090(2) 0.0490(17) 0.161(3) -0.0539(18) -0.036(2) 0.0133(15)
F22 0.101(3) 0.100(2) 0.089(2) -0.0619(19) -0.0261(19) 0.030(2)
F32 0.0533(17) 0.104(2) 0.0722(18) 0.0259(16) -0.0033(14) -0.0132(16)
F23 0.070(2) 0.081(2) 0.098(2) 0.0005(18) -0.0195(17) -0.0234(17)
F28 0.096(2) 0.131(3) 0.090(2) -0.084(2) -0.0326(18) 0.0271(19)
F35 0.0405(17) 0.088(2) 0.159(3) 0.001(2) -0.0053(18) -0.0091(15)
F34 0.067(2) 0.092(2) 0.149(3) 0.005(2) -0.068(2) 0.0108(17)
F20 0.303(6) 0.0492(19) 0.238(5) -0.058(2) -0.189(5) 0.010(3)
F29 0.112(3) 0.112(2) 0.155(3) -0.110(2) -0.052(2) 0.025(2)
F33 0.109(3) 0.123(3) 0.076(2) 0.0480(19) -0.0438(18) -0.018(2)
F19 0.181(4) 0.085(2) 0.187(4) 0.023(3) -0.095(3) -0.080(3)
F21 0.222(5) 0.116(3) 0.151(3) -0.105(3) -0.126(3) 0.098(3)
O2 0.0393(15) 0.0359(14) 0.0320(14) -0.0092(12) -0.0079(11) -0.0034(12)
N6 0.047(2) 0.0267(16) 0.0363(17) -0.0103(14) -0.0111(15) 0.0010(15)
N9 0.0358(19) 0.0356(17) 0.0401(18) -0.0138(15) -0.0110(15) 0.0045(14)
N10 0.0371(19) 0.0388(18) 0.0407(18) -0.0143(15) -0.0134(15) 0.0012(15)
N7 0.044(2) 0.0310(17) 0.0314(17) -0.0105(14) -0.0055(15) -0.0040(15)
N8 0.048(2) 0.063(2) 0.049(2) -0.0273(19) -0.0073(17) 0.0032(19)
C63 0.028(2) 0.047(2) 0.044(2) 0.001(2) -0.0074(19) -0.005(2)
C61 0.032(2) 0.033(2) 0.035(2) -0.0054(17) -0.0017(17) -0.0077(18)
C62 0.043(2) 0.038(2) 0.030(2) -0.0045(18) -0.0079(18) -0.011(2)
C66 0.036(2) 0.032(2) 0.037(2) -0.0067(17) -0.0038(18) -0.0050(18)
C64 0.030(2) 0.047(2) 0.042(2) -0.0102(19) 0.0031(19) 0.0032(19)
C82 0.041(2) 0.030(2) 0.033(2) -0.0090(17) -0.0131(18) 0.0027(18)
C57 0.033(2) 0.031(2) 0.0250(18) -0.0043(16) -0.0063(16) -0.0077(18)
C56 0.036(2) 0.033(2) 0.031(2) -0.0115(16) -0.0027(17) -0.0052(17)
C54 0.048(2) 0.031(2) 0.041(2) -0.0168(18) -0.0105(19) 0.0000(19)
C89 0.049(3) 0.038(2) 0.052(2) -0.025(2) -0.009(2) 0.004(2)
C58 0.041(2) 0.032(2) 0.040(2) -0.0114(18) -0.0050(18) -0.0088(19)
C60 0.037(2) 0.032(2) 0.036(2) -0.0058(17) -0.0102(17) -0.0032(18)
C78 0.039(2) 0.035(2) 0.041(2) -0.0123(18) -0.0049(18) -0.0035(19)
C92 0.055(3) 0.033(2) 0.044(2) -0.0179(18) -0.017(2) 0.004(2)
C77 0.034(2) 0.036(2) 0.038(2) -0.0102(18) -0.0095(17) 0.0031(18)
C65 0.044(2) 0.039(2) 0.029(2) -0.0030(18) -0.0016(18) -0.008(2)
C91 0.041(2) 0.036(2) 0.040(2) -0.0124(18) -0.0143(18) 0.0056(18)
C59 0.042(2) 0.037(2) 0.041(2) -0.0156(18) -0.0111(18) -0.0061(19)
C55 0.035(2) 0.033(2) 0.033(2) -0.0075(17) -0.0074(17) 0.0006(17)
C76 0.039(2) 0.033(2) 0.033(2) -0.0101(17) -0.0049(18) -0.0021(18)
C88 0.039(2) 0.041(2) 0.047(2) -0.0151(19) -0.0097(19) 0.0037(19)
C75 0.040(2) 0.036(2) 0.038(2) -0.0147(18) -0.0040(18) -0.0019(19)
C81 0.046(2) 0.045(2) 0.035(2) -0.0097(18) -0.0186(18) 0.000(2)
C74 0.040(2) 0.039(2) 0.048(2) -0.0204(19) -0.0081(19) -0.004(2)
C53 0.046(2) 0.035(2) 0.044(2) -0.0146(18) -0.015(2) 0.0038(19)
C67 0.044(2) 0.059(3) 0.043(2) -0.024(2) -0.0058(19) -0.001(2)
C79 0.044(2) 0.040(2) 0.038(2) -0.0157(18) -0.0156(18) 0.0001(19)
C73 0.044(3) 0.044(3) 0.069(3) -0.030(2) -0.015(2) 0.004(2)
C80 0.049(3) 0.041(2) 0.051(2) -0.021(2) -0.014(2) 0.002(2)
C83 0.050(3) 0.052(3) 0.053(3) -0.002(2) -0.012(2) -0.003(2)
C51 0.058(3) 0.036(2) 0.069(3) -0.015(2) -0.036(2) -0.003(2)
C87 0.046(3) 0.043(3) 0.060(3) -0.004(2) -0.007(2) -0.003(2)
C49 0.166(7) 0.071(4) 0.118(5) -0.071(4) -0.108(5) 0.069(5)
C68 0.045(3) 0.066(3) 0.057(3) -0.034(3) -0.014(2) 0.004(2)
C72 0.050(3) 0.044(3) 0.088(4) -0.035(3) -0.021(3) 0.005(2)
C48 0.184(9) 0.038(4) 0.158(8) -0.024(4) -0.125(7) -0.006(5)
C86 0.032(3) 0.051(3) 0.091(4) -0.009(3) -0.012(2) -0.004(2)
C47 0.136(7) 0.047(4) 0.133(6) 0.003(4) -0.094(5) -0.022(4)
C50 0.090(4) 0.053(3) 0.070(3) -0.036(3) -0.049(3) 0.024(3)
C85 0.051(3) 0.052(3) 0.098(4) -0.010(3) -0.035(3) 0.005(3)
C70 0.077(4) 0.082(4) 0.119(5) -0.077(4) -0.041(3) 0.022(3)
C84 0.071(4) 0.061(3) 0.064(3) 0.009(3) -0.032(3) -0.002(3)
C90 0.057(3) 0.111(4) 0.053(3) -0.029(3) 0.001(2) 0.002(3)
C71 0.059(3) 0.047(3) 0.117(5) -0.043(3) -0.028(3) 0.010(2)
C69 0.063(3) 0.083(4) 0.075(3) -0.055(3) -0.021(3) 0.007(3)
C52 0.087(4) 0.051(3) 0.081(4) -0.014(3) -0.040(3) -0.002(3)
F1 0.0473(14) 0.0715(16) 0.0480(14) -0.0299(12) 0.0073(11) -0.0064(12)
F5 0.0579(15) 0.0499(15) 0.0585(14) -0.0190(12) 0.0097(12) -0.0035(12)
F9 0.0604(17) 0.084(2) 0.0593(16) -0.0240(15) -0.0115(13) -0.0172(15)
F18 0.0575(16) 0.099(2) 0.0531(16) -0.0189(14) 0.0040(12) -0.0285(15)
F14 0.0530(16) 0.107(2) 0.0491(14) -0.0205(14) -0.0021(12) -0.0346(15)
F15 0.0787(19) 0.111(2) 0.0430(15) -0.0225(14) -0.0123(13) -0.0240(16)
F2 0.0749(18) 0.0748(17) 0.0624(16) -0.0352(14) 0.0024(13) 0.0211(14)
F17 0.0521(17) 0.143(3) 0.085(2) -0.0343(19) -0.0030(14) -0.0432(18)
F16 0.0615(17) 0.127(2) 0.0742(18) -0.0415(17) -0.0234(14) -0.0241(17)
F13 0.075(2) 0.107(3) 0.185(4) -0.112(3) 0.042(2) -0.034(2)
F8 0.0725(19) 0.134(3) 0.0648(18) -0.0266(18) -0.0167(15) -0.0355(19)
F4 0.126(3) 0.0590(16) 0.0732(18) -0.0178(14) 0.0521(18) -0.0132(16)
F7 0.0631(19) 0.162(3) 0.0703(19) 0.0009(19) -0.0323(16) -0.037(2)
F3 0.150(3) 0.0502(17) 0.087(2) -0.0155(15) 0.038(2) 0.0167(17)
F6 0.0507(17) 0.113(2) 0.082(2) 0.0234(17) -0.0268(15) -0.0052(17)
F12 0.066(2) 0.209(5) 0.472(9) -0.281(6) 0.020(4) -0.011(3)
F10 0.136(4) 0.058(2) 0.463(9) 0.033(4) -0.174(5) -0.004(2)
F11 0.113(3) 0.090(3) 0.544(8) -0.178(4) -0.085(4) 0.042(2)
O1 0.0478(19) 0.064(2) 0.067(2) 0.0161(17) -0.0183(16) -0.0151(16)
N5 0.0345(18) 0.0365(17) 0.0366(17) -0.0150(14) 0.0008(14) -0.0030(14)
N1 0.0363(19) 0.055(2) 0.0396(18) -0.0209(16) 0.0012(15) -0.0056(16)
N4 0.0358(19) 0.0340(18) 0.0462(19) -0.0155(15) -0.0019(15) -0.0032(15)
N2 0.0343(19) 0.0401(19) 0.0449(19) -0.0047(15) -0.0011(15) -0.0018(15)
N3 0.089(4) 0.050(3) 0.180(6) 0.055(3) -0.086(4) -0.042(3)
C44 0.185(8) 0.119(6) 0.197(8) 0.092(6) -0.102(7) -0.117(6)
C33 0.036(2) 0.034(2) 0.042(2) -0.0152(18) 0.0006(18) -0.0042(18)
C36 0.039(2) 0.035(2) 0.048(2) -0.0173(19) -0.0070(19) -0.0052(19)
C5 0.040(2) 0.049(3) 0.045(2) -0.028(2) -0.0013(19) -0.001(2)
C7 0.034(2) 0.039(2) 0.045(2) -0.0166(19) 0.0033(19) -0.0036(18)
C30 0.036(2) 0.041(2) 0.045(2) -0.0171(19) -0.0056(19) -0.010(2)
C8 0.038(2) 0.050(2) 0.041(2) -0.0223(19) 0.0040(19) -0.009(2)
C39 0.048(3) 0.064(3) 0.057(3) -0.025(2) -0.023(2) -0.010(2)
C34 0.039(2) 0.041(2) 0.049(2) -0.020(2) -0.0041(19) 0.0038(19)
C6 0.043(2) 0.044(3) 0.040(2) -0.022(2) 0.0005(19) -0.006(2)
C35 0.042(2) 0.040(2) 0.045(2) -0.0127(19) -0.0097(19) 0.005(2)
C29 0.031(2) 0.031(2) 0.068(3) -0.016(2) 0.002(2) -0.0063(19)
C31 0.035(2) 0.037(2) 0.041(2) -0.0140(18) -0.0041(18) -0.0053(19)
C32 0.039(2) 0.038(2) 0.036(2) -0.0110(18) -0.0038(18) -0.0060(19)
C1 0.036(2) 0.059(3) 0.040(2) -0.027(2) -0.0005(19) -0.004(2)
C12 0.027(2) 0.039(2) 0.070(3) -0.003(2) -0.007(2) 0.0010(19)
C11 0.029(2) 0.053(3) 0.039(2) 0.005(2) -0.0042(18) -0.005(2)
C10 0.032(2) 0.060(3) 0.040(2) -0.009(2) 0.0002(18) -0.005(2)
C37 0.040(2) 0.054(3) 0.046(3) -0.019(2) -0.005(2) -0.015(2)
C42 0.042(3) 0.049(3) 0.070(3) -0.035(2) -0.003(2) -0.002(2)
C14 0.038(2) 0.051(3) 0.056(3) 0.005(2) -0.007(2) -0.003(2)
C45 0.046(3) 0.095(4) 0.040(2) -0.030(2) -0.001(2) -0.019(3)
C9 0.038(2) 0.063(3) 0.031(2) -0.012(2) -0.0044(18) -0.009(2)
C43 0.047(3) 0.043(2) 0.086(3) -0.036(2) -0.002(2) -0.007(2)
C4 0.068(3) 0.049(3) 0.050(3) -0.023(2) 0.016(2) -0.004(2)
C38 0.053(3) 0.060(3) 0.046(3) -0.020(2) -0.004(2) -0.012(2)
C41 0.045(3) 0.059(3) 0.043(3) -0.016(2) -0.002(2) -0.009(2)
C15 0.036(3) 0.088(4) 0.040(2) 0.016(2) -0.011(2) -0.017(3)
C20 0.038(2) 0.078(3) 0.042(2) -0.007(2) -0.006(2) -0.015(3)
C19 0.042(3) 0.090(4) 0.040(3) -0.005(3) -0.011(2) -0.010(3)
C46 0.049(3) 0.081(3) 0.045(3) -0.035(2) 0.005(2) -0.014(2)
C28 0.034(2) 0.028(2) 0.088(3) -0.008(2) -0.003(2) -0.0042(19)
C13 0.036(2) 0.036(2) 0.102(4) -0.003(2) -0.017(2) -0.003(2)
C3 0.089(4) 0.044(3) 0.052(3) -0.016(2) 0.007(3) 0.005(3)
C2 0.053(3) 0.059(3) 0.044(3) -0.029(2) -0.003(2) 0.012(2)
C16 0.045(3) 0.100(4) 0.059(3) 0.010(3) -0.010(3) -0.021(3)
C17 0.043(3) 0.127(5) 0.039(3) 0.005(3) -0.015(2) -0.018(3)
C40 0.033(2) 0.067(3) 0.066(3) -0.018(2) -0.004(2) -0.021(2)
C18 0.059(3) 0.115(5) 0.044(3) -0.020(3) -0.005(2) -0.041(3)
C21 0.066(4) 0.065(3) 0.143(5) 0.042(4) -0.060(4) -0.022(3)
C22 0.066(4) 0.057(4) 0.244(10) -0.032(6) -0.067(6) -0.009(3)
C23 0.060(4) 0.045(4) 0.355(13) -0.020(6) -0.102(7) 0.005(3)
C24 0.074(5) 0.080(5) 0.321(9) -0.062(6) -0.044(6) -0.005(4)
C25 0.043(4) 0.151(7) 0.291(11) -0.155(8) -0.001(5) -0.017(4)
C26 0.034(3) 0.074(4) 0.217(8) -0.109(5) 0.012(4) -0.006(3)
C27 0.035(3) 0.033(3) 0.158(5) -0.021(3) -0.020(3) -0.002(2)

loop_
_atom_type_symbol
_atom_type_description
_atom_type_scat_dispersion_real
_atom_type_scat_dispersion_imag
_atom_type_scat_source
C C 0.0033 0.0016 'International Tables Vol C Tables 4.2.6.8 and 6.1.1.4'
H H 0.0000 0.0000 'International Tables Vol C Tables 4.2.6.8 and 6.1.1.4'
F F 0.0171 0.0103 'International Tables Vol C Tables 4.2.6.8 and 6.1.1.4'
N N 0.0061 0.0033 'International Tables Vol C Tables 4.2.6.8 and 6.1.1.4'
O O 0.0106 0.0060 'International Tables Vol C Tables 4.2.6.8 and 6.1.1.4'

loop_
_geom_angle_atom_site_label_1
_geom_angle_atom_site_label_2
_geom_angle_atom_site_label_3
_geom_angle
C61 O2 C60 109.9(3)
C55 N6 C54 110.0(3)
C55 N6 H6 125.0
C54 N6 H6 125.0
C75 N9 C76 110.2(3)
C75 N9 H9 124.9
C76 N9 H9 124.9
C78 N10 C79 104.8(3)
C57 N7 C58 107.5(3)
C68 N8 C90 120.0(3)
C68 N8 C67 118.5(3)
C90 N8 C67 112.2(3)
F25 C63 C64 120.7(4)
F25 C63 C62 119.6(3)
C64 C63 C62 119.7(4)
O2 C61 C62 117.3(3)
O2 C61 C66 120.8(3)
C62 C61 C66 121.9(3)
F24 C62 C61 118.9(3)
F24 C62 C63 121.0(3)
C61 C62 C63 120.1(3)
C65 C66 C61 115.3(3)
C65 C66 C56 126.5(3)
C61 C66 C56 118.2(3)
F26 C64 C63 119.5(3)
F26 C64 C65 120.4(3)
C63 C64 C65 120.1(4)
C83 C82 C87 116.2(4)
C83 C82 C77 122.5(4)
C87 C82 C77 121.2(3)
N7 C57 C56 129.3(3)
N7 C57 C60 111.9(3)
C56 C57 C60 118.7(3)
C57 C56 C55 123.7(3)
C57 C56 C66 113.9(3)
C55 C56 C66 121.6(3)
C53 C54 N6 125.6(3)
C53 C54 C92 128.5(3)
N6 C54 C92 105.9(3)
C88 C89 C75 108.9(3)
C88 C89 H89 125.5
C75 C89 H89 125.5
N7 C58 C74 126.8(3)
N7 C58 C59 112.3(3)
C74 C58 C59 120.8(3)
O2 C60 C57 110.6(3)
O2 C60 C59 113.0(3)
C57 C60 C59 103.2(3)
O2 C60 H60 109.9
C57 C60 H60 109.9
C59 C60 H60 109.9
N10 C78 C77 125.4(3)
N10 C78 C81 110.7(3)
C77 C78 C81 123.4(3)
C91 C92 C54 109.1(3)
C91 C92 H92 125.4
C54 C92 H92 125.4
C76 C77 C78 125.9(3)
C76 C77 C82 115.8(3)
C78 C77 C82 118.1(3)
F27 C65 C64 116.5(3)
F27 C65 C66 120.9(3)
C64 C65 C66 122.6(3)
C92 C91 C55 108.4(3)
C92 C91 H91 125.8
C55 C91 H91 125.8
C60 C59 C58 101.1(3)
C60 C59 C67 114.1(3)
C58 C59 C67 108.9(3)
C60 C59 H59 110.8
C58 C59 H59 110.8
C67 C59 H59 110.8
N6 C55 C56 123.3(3)
N6 C55 C91 106.5(3)
C56 C55 C91 130.0(3)
N9 C76 C77 124.7(3)
N9 C76 C88 107.7(3)
C77 C76 C88 127.6(3)
C89 C88 C76 106.9(3)
C89 C88 H88 126.5
C76 C88 H88 126.5
N9 C75 C74 125.5(3)
N9 C75 C89 106.2(3)
C74 C75 C89 128.3(3)
C80 C81 C78 106.6(3)
C80 C81 H81 126.7
C78 C81 H81 126.7
C75 C74 C58 126.3(3)
C75 C74 C73 117.7(3)
C58 C74 C73 116.0(3)
C54 C53 C79 127.0(3)
C54 C53 C51 116.4(3)
C79 C53 C51 116.6(3)
N8 C67 C59 112.3(3)
N8 C67 H67A 109.2
C59 C67 H67A 109.2
N8 C67 H67B 109.2
C59 C67 H67B 109.2
H67A C67 H67B 107.9
N10 C79 C53 125.4(3)
N10 C79 C80 110.8(3)
C53 C79 C80 123.8(3)
C72 C73 C68 118.7(4)
C72 C73 C74 120.8(4)
C68 C73 C74 120.5(4)
C81 C80 C79 107.0(3)
C81 C80 H80 126.5
C79 C80 H80 126.5
F32 C83 C82 120.2(4)
F32 C83 C84 117.4(4)
C82 C83 C84 122.4(4)
C52 C51 C50 116.3(5)
C52 C51 C53 120.0(4)
C50 C51 C53 123.7(4)
F36 C87 C86 118.3(4)
F36 C87 C82 118.8(4)
C86 C87 C82 122.9(4)
C48 C49 C50 123.1(7)
C48 C49 F21 120.7(7)
C50 C49 F21 116.2(9)
C69 C68 N8 123.5(4)
C69 C68 C73 117.3(4)
N8 C68 C73 119.2(3)
F31 C72 C71 118.2(4)
F31 C72 C73 120.3(4)
C71 C72 C73 121.4(5)
F20 C48 C49 120.6(10)
F20 C48 C47 120.3(10)
C49 C48 C47 119.1(6)
F35 C86 C85 119.7(4)
F35 C86 C87 121.0(4)
C85 C86 C87 119.3(4)
F19 C47 C48 120.2(7)
F19 C47 C52 121.4(9)
C48 C47 C52 118.4(8)
F22 C50 C49 121.0(6)
F22 C50 C51 119.1(4)
C49 C50 C51 119.9(7)
F34 C85 C86 120.0(5)
F34 C85 C84 119.6(5)
C86 C85 C84 120.4(4)
F29 C70 C69 120.8(6)
F29 C70 C71 118.5(5)
C69 C70 C71 120.6(4)
F33 C84 C85 120.1(4)
F33 C84 C83 121.1(5)
C85 C84 C83 118.8(4)
N8 C90 H90A 109.5
N8 C90 H90B 109.5
H90A C90 H90B 109.5
N8 C90 H90C 109.5
H90A C90 H90C 109.5
H90B C90 H90C 109.5
F30 C71 C70 121.1(4)
F30 C71 C72 120.1(5)
C70 C71 C72 118.8(5)
F28 C69 C70 116.6(4)
F28 C69 C68 120.4(5)
C70 C69 C68 122.8(5)
F23 C52 C51 120.8(4)
F23 C52 C47 115.9(6)
C51 C52 C47 123.2(7)
C15 O1 C14 108.4(3)
C33 N5 C32 104.5(3)
C9 N1 C8 111.0(3)
C9 N1 H1 124.5
C8 N1 H1 124.5
C29 N4 C30 110.6(3)
C29 N4 H4 124.7
C30 N4 H4 124.7
C11 N2 C12 107.5(3)
C22 N3 C21 120.9(5)
C22 N3 C44 122.7(6)
C21 N3 C44 108.5(6)
N3 C44 H44A 109.5
N3 C44 H44B 109.5
H44A C44 H44B 109.5
N3 C44 H44C 109.5
H44A C44 H44C 109.5
H44B C44 H44C 109.5
N5 C33 C7 125.5(3)
N5 C33 C34 110.6(3)
C7 C33 C34 124.0(3)
C37 C36 C41 116.2(3)
C37 C36 C31 122.5(3)
C41 C36 C31 121.2(3)
C6 C5 C4 115.2(3)
C6 C5 C7 121.6(3)
C4 C5 C7 123.2(3)
C33 C7 C8 126.7(3)
C33 C7 C5 118.2(3)
C8 C7 C5 114.9(3)
N4 C30 C31 126.3(3)
N4 C30 C42 105.6(3)
C31 C30 C42 127.9(4)
N1 C8 C7 125.4(3)
N1 C8 C46 106.4(4)
C7 C8 C46 128.1(4)
F16 C39 C38 120.6(4)
F16 C39 C40 119.0(4)
C38 C39 C40 120.3(4)
C35 C34 C33 107.0(3)
C35 C34 H34 126.5
C33 C34 H34 126.5
F5 C6 C1 117.8(3)
F5 C6 C5 119.2(3)
C1 C6 C5 123.0(4)
C34 C35 C32 106.8(3)
C34 C35 H35 126.6
C32 C35 H35 126.6
N4 C29 C28 125.3(4)
N4 C29 C43 106.4(4)
C28 C29 C43 128.2(4)
C30 C31 C32 127.2(3)
C30 C31 C36 115.5(3)
C32 C31 C36 117.3(3)
N5 C32 C31 124.0(3)
N5 C32 C35 111.1(3)
C31 C32 C35 124.6(3)
F1 C1 C2 119.9(3)
F1 C1 C6 119.9(4)
C2 C1 C6 120.1(4)
N2 C12 C28 126.3(4)
N2 C12 C13 112.3(4)
C28 C12 C13 121.2(4)
N2 C11 C10 129.1(4)
N2 C11 C14 112.1(4)
C10 C11 C14 118.7(4)
C11 C10 C9 124.4(4)
C11 C10 C20 112.9(4)
C9 C10 C20 122.2(4)
F14 C37 C36 119.8(3)
F14 C37 C38 117.0(4)
C36 C37 C38 123.2(4)
C43 C42 C30 108.4(4)
C43 C42 H42 125.8
C30 C42 H42 125.8
O1 C14 C11 110.6(3)
O1 C14 C13 113.1(3)
C11 C14 C13 102.9(3)
O1 C14 H14 110.0
C11 C14 H14 110.0
C13 C14 H14 110.0
C46 C45 C9 109.3(4)
C46 C45 H45 125.4
C9 C45 H45 125.4
N1 C9 C10 124.5(3)
N1 C9 C45 105.7(4)
C10 C9 C45 129.7(4)
C42 C43 C29 108.9(4)
C42 C43 H43 125.6
C29 C43 H43 125.6
F4 C4 C3 118.4(4)
F4 C4 C5 119.2(4)
C3 C4 C5 122.3(4)
F15 C38 C39 120.1(4)
F15 C38 C37 121.0(4)
C39 C38 C37 118.9(4)
F18 C41 C40 118.0(4)
F18 C41 C36 119.7(4)
C40 C41 C36 122.3(4)
O1 C15 C16 116.9(5)
O1 C15 C20 121.5(4)
C16 C15 C20 121.6(5)
C19 C20 C15 116.2(4)
C19 C20 C10 125.4(4)
C15 C20 C10 118.4(4)
F9 C19 C18 117.7(5)
F9 C19 C20 120.8(4)
C18 C19 C20 121.4(5)
C45 C46 C8 107.6(4)
C45 C46 H46 126.2
C8 C46 H46 126.2
C12 C28 C29 125.5(4)
C12 C28 C27 116.5(4)
C29 C28 C27 118.0(4)
C14 C13 C12 100.7(3)
C14 C13 C21 114.5(4)
C12 C13 C21 107.5(3)
C14 C13 H13 111.2
C12 C13 H13 111.2
C21 C13 H13 111.2
F3 C3 C2 120.7(4)
F3 C3 C4 119.3(4)
C2 C3 C4 120.0(4)
F2 C2 C1 120.7(4)
F2 C2 C3 119.9(4)
C1 C2 C3 119.4(4)
F6 C16 C17 118.0(5)
F6 C16 C15 120.9(6)
C17 C16 C15 121.0(6)
F7 C17 C16 123.0(6)
F7 C17 C18 118.5(6)
C16 C17 C18 118.5(5)
F17 C40 C41 121.1(4)
F17 C40 C39 119.8(4)
C41 C40 C39 119.1(4)
F8 C18 C19 118.9(5)
F8 C18 C17 119.9(5)
C19 C18 C17 121.2(5)
N3 C21 C13 109.3(5)
N3 C21 H21A 109.8
C13 C21 H21A 109.8
N3 C21 H21B 109.8
C13 C21 H21B 109.8
H21A C21 H21B 108.3
C23 C22 C27 120.0
C23 C22 N3 120.7(4)
C27 C22 N3 119.3(4)
F10 C23 C24 113.8(6)
F10 C23 C22 126.0(6)
C24 C23 C22 120.0
F11 C24 C25 120.2(6)
F11 C24 C23 119.8(6)
C25 C24 C23 120.0
F12 C25 C24 118.0(5)
F12 C25 C26 122.0(5)
C24 C25 C26 120.0
F13 C26 C25 118.2(4)
F13 C26 C27 121.7(4)
C25 C26 C27 120.0
C26 C27 C22 120.0
C26 C27 C28 122.1(3)
C22 C27 C28 117.8(3)

loop_
_geom_bond_atom_site_label_1
_geom_bond_atom_site_label_2
_geom_bond_distance
F24 C62 1.329(4)
F27 C65 1.342(4)
F25 C63 1.342(4)
F26 C64 1.337(4)
F31 C72 1.332(5)
F36 C87 1.344(5)
F30 C71 1.340(5)
F22 C50 1.325(6)
F32 C83 1.343(5)
F23 C52 1.346(6)
F28 C69 1.338(5)
F35 C86 1.342(5)
F34 C85 1.339(5)
F20 C48 1.321(7)
F29 C70 1.345(5)
F33 C84 1.333(5)
F19 C47 1.317(9)
F21 C49 1.394(8)
O2 C61 1.375(4)
O2 C60 1.433(4)
N6 C55 1.370(4)
N6 C54 1.382(4)
N6 H6 0.8800
N9 C75 1.367(4)
N9 C76 1.369(4)
N9 H9 0.8800
N10 C78 1.369(5)
N10 C79 1.371(4)
N7 C57 1.353(4)
N7 C58 1.367(4)
N8 C68 1.406(5)
N8 C90 1.452(5)
N8 C67 1.468(5)
C63 C64 1.362(5)
C63 C62 1.380(5)
C61 C62 1.379(5)
C61 C66 1.405(5)
C66 C65 1.402(5)
C66 C56 1.488(5)
C64 C65 1.374(5)
C82 C83 1.359(5)
C82 C87 1.375(5)
C82 C77 1.501(5)
C57 C56 1.403(5)
C57 C60 1.504(5)
C56 C55 1.405(5)
C54 C53 1.380(5)
C54 C92 1.417(5)
C89 C88 1.367(5)
C89 C75 1.426(5)
C89 H89 0.9500
C58 C74 1.395(5)
C58 C59 1.512(5)
C60 C59 1.504(5)
C60 H60 1.0000
C78 C77 1.400(5)
C78 C81 1.443(5)
C92 C91 1.341(5)
C92 H92 0.9500
C77 C76 1.396(5)
C91 C55 1.420(5)
C91 H91 0.9500
C59 C67 1.514(5)
C59 H59 1.0000
C76 C88 1.419(5)
C88 H88 0.9500
C75 C74 1.390(5)
C81 C80 1.339(5)
C81 H81 0.9500
C74 C73 1.484(5)
C53 C79 1.416(5)
C53 C51 1.487(5)
C67 H67A 0.9900
C67 H67B 0.9900
C79 C80 1.434(5)
C73 C72 1.409(6)
C73 C68 1.421(6)
C80 H80 0.9500
C83 C84 1.388(6)
C51 C52 1.361(7)
C51 C50 1.410(7)
C87 C86 1.361(6)
C49 C48 1.336(11)
C49 C50 1.369(8)
C68 C69 1.387(6)
C72 C71 1.380(6)
C48 C47 1.378(12)
C86 C85 1.358(7)
C47 C52 1.402(8)
C85 C84 1.359(7)
C70 C69 1.361(7)
C70 C71 1.376(7)
C90 H90A 0.9800
C90 H90B 0.9800
C90 H90C 0.9800
F1 C1 1.350(4)
F5 C6 1.344(4)
F9 C19 1.350(5)
F18 C41 1.340(4)
F14 C37 1.340(4)
F15 C38 1.332(4)
F2 C2 1.351(4)
F17 C40 1.335(4)
F16 C39 1.336(4)
F13 C26 1.272(5)
F8 C18 1.357(6)
F4 C4 1.332(5)
F7 C17 1.334(5)
F3 C3 1.349(5)
F6 C16 1.345(6)
F12 C25 1.298(7)
F10 C23 1.314(6)
F11 C24 1.351(4)
O1 C15 1.358(6)
O1 C14 1.439(5)
N5 C33 1.376(4)
N5 C32 1.376(4)
N1 C9 1.374(5)
N1 C8 1.382(5)
N1 H1 0.8800
N4 C29 1.364(5)
N4 C30 1.374(5)
N4 H4 0.8800
N2 C11 1.343(5)
N2 C12 1.372(5)
N3 C22 1.422(8)
N3 C21 1.497(8)
N3 C44 1.519(8)
C44 H44A 0.9800
C44 H44B 0.9800
C44 H44C 0.9800
C33 C7 1.380(5)
C33 C34 1.451(5)
C36 C37 1.371(5)
C36 C41 1.381(5)
C36 C31 1.491(5)
C5 C6 1.377(5)
C5 C4 1.390(6)
C5 C7 1.510(5)
C7 C8 1.390(5)
C30 C31 1.389(5)
C30 C42 1.426(5)
C8 C46 1.425(5)
C39 C38 1.355(6)
C39 C40 1.385(6)
C34 C35 1.335(5)
C34 H34 0.9500
C6 C1 1.368(5)
C35 C32 1.442(5)
C35 H35 0.9500
C29 C28 1.406(6)
C29 C43 1.409(5)
C31 C32 1.409(5)
C1 C2 1.359(6)
C12 C28 1.392(6)
C12 C13 1.515(6)
C11 C10 1.396(6)
C11 C14 1.512(6)
C10 C9 1.401(5)
C10 C20 1.477(6)
C37 C38 1.372(5)
C42 C43 1.345(6)
C42 H42 0.9500
C14 C13 1.512(6)
C14 H14 1.0000
C45 C46 1.370(6)
C45 C9 1.423(6)
C45 H45 0.9500
C43 H43 0.9500
C4 C3 1.376(6)
C41 C40 1.365(6)
C15 C16 1.373(6)
C15 C20 1.406(6)
C20 C19 1.399(6)
C19 C18 1.365(6)
C46 H46 0.9500
C28 C27 1.505(5)
C13 C21 1.522(7)
C13 H13 1.0000
C3 C2 1.362(6)
C16 C17 1.362(8)
C17 C18 1.389(8)
C21 H21A 0.9900
C21 H21B 0.9900
C22 C23 1.3900
C22 C27 1.3900
C23 C24 1.3900
C24 C25 1.3900
C25 C26 1.3900
C26 C27 1.3900

loop_
_geom_torsion_atom_site_label_1
_geom_torsion_atom_site_label_2
_geom_torsion_atom_site_label_3
_geom_torsion_atom_site_label_4
_geom_torsion
C60 O2 C61 C62 141.3(3)
C60 O2 C61 C66 -39.7(4)
O2 C61 C62 F24 -0.1(5)
C66 C61 C62 F24 -179.1(3)
O2 C61 C62 C63 178.1(3)
C66 C61 C62 C63 -1.0(5)
F25 C63 C62 F24 -0.6(5)
C64 C63 C62 F24 -178.8(3)
F25 C63 C62 C61 -178.7(3)
C64 C63 C62 C61 3.1(5)
O2 C61 C66 C65 177.6(3)
C62 C61 C66 C65 -3.5(5)
O2 C61 C66 C56 -2.8(5)
C62 C61 C66 C56 176.2(3)
F25 C63 C64 F26 1.3(5)
C62 C63 C64 F26 179.5(3)
F25 C63 C64 C65 -178.8(3)
C62 C63 C64 C65 -0.6(6)
C58 N7 C57 C56 170.6(3)
C58 N7 C57 C60 -5.3(4)
N7 C57 C56 C55 -8.3(6)
C60 C57 C56 C55 167.3(3)
N7 C57 C56 C66 -178.1(3)
C60 C57 C56 C66 -2.5(4)
C65 C66 C56 C57 -156.2(3)
C61 C66 C56 C57 24.2(4)
C65 C66 C56 C55 33.8(5)
C61 C66 C56 C55 -145.8(3)
C55 N6 C54 C53 -177.8(4)
C55 N6 C54 C92 0.5(4)
C57 N7 C58 C74 175.9(3)
C57 N7 C58 C59 -8.3(4)
C61 O2 C60 C57 58.9(3)
C61 O2 C60 C59 174.1(3)
N7 C57 C60 O2 137.5(3)
C56 C57 C60 O2 -38.9(4)
N7 C57 C60 C59 16.3(4)
C56 C57 C60 C59 -160.1(3)
C79 N10 C78 C77 170.6(4)
C79 N10 C78 C81 -2.0(4)
C53 C54 C92 C91 177.6(4)
N6 C54 C92 C91 -0.8(4)
N10 C78 C77 C76 0.6(6)
C81 C78 C77 C76 172.4(4)
N10 C78 C77 C82 -173.7(3)
C81 C78 C77 C82 -2.0(5)
C83 C82 C77 C76 89.2(4)
C87 C82 C77 C76 -91.5(4)
C83 C82 C77 C78 -95.9(4)
C87 C82 C77 C78 83.4(5)
F26 C64 C65 F27 -4.5(5)
C63 C64 C65 F27 175.6(3)
F26 C64 C65 C66 175.7(3)
C63 C64 C65 C66 -4.2(6)
C61 C66 C65 F27 -173.7(3)
C56 C66 C65 F27 6.7(5)
C61 C66 C65 C64 6.1(5)
C56 C66 C65 C64 -173.6(3)
C54 C92 C91 C55 0.7(4)
O2 C60 C59 C58 -138.4(3)
C57 C60 C59 C58 -18.8(3)
O2 C60 C59 C67 -21.7(4)
C57 C60 C59 C67 97.9(3)
N7 C58 C59 C60 17.8(4)
C74 C58 C59 C60 -166.1(3)
N7 C58 C59 C67 -102.7(3)
C74 C58 C59 C67 73.4(4)
C54 N6 C55 C56 -176.2(3)
C54 N6 C55 C91 -0.1(4)
C57 C56 C55 N6 17.2(5)
C66 C56 C55 N6 -173.8(3)
C57 C56 C55 C91 -157.9(4)
C66 C56 C55 C91 11.1(6)
C92 C91 C55 N6 -0.3(4)
C92 C91 C55 C56 175.4(4)
C75 N9 C76 C77 -177.7(3)
C75 N9 C76 C88 0.3(4)
C78 C77 C76 N9 7.1(6)
C82 C77 C76 N9 -178.4(3)
C78 C77 C76 C88 -170.4(4)
C82 C77 C76 C88 4.0(5)
C75 C89 C88 C76 1.8(4)
N9 C76 C88 C89 -1.3(4)
C77 C76 C88 C89 176.5(4)
C76 N9 C75 C74 179.2(3)
C76 N9 C75 C89 0.9(4)
C88 C89 C75 N9 -1.7(4)
C88 C89 C75 C74 180.0(4)
N10 C78 C81 C80 1.3(4)
C77 C78 C81 C80 -171.5(3)
N9 C75 C74 C58 -0.8(6)
C89 C75 C74 C58 177.3(4)
N9 C75 C74 C73 -178.6(3)
C89 C75 C74 C73 -0.6(6)
N7 C58 C74 C75 1.6(6)
C59 C58 C74 C75 -173.8(3)
N7 C58 C74 C73 179.5(3)
C59 C58 C74 C73 4.1(5)
N6 C54 C53 C79 -4.4(6)
C92 C54 C53 C79 177.6(4)
N6 C54 C53 C51 177.6(4)
C92 C54 C53 C51 -0.4(6)
C68 N8 C67 C59 -31.0(5)
C90 N8 C67 C59 -177.8(3)
C60 C59 C67 N8 -167.8(3)
C58 C59 C67 N8 -55.6(4)
C78 N10 C79 C53 -176.8(4)
C78 N10 C79 C80 1.9(4)
C54 C53 C79 N10 -8.1(7)
C51 C53 C79 N10 170.0(4)
C54 C53 C79 C80 173.4(4)
C51 C53 C79 C80 -8.6(6)
C75 C74 C73 C72 -55.7(5)
C58 C74 C73 C72 126.2(4)
C75 C74 C73 C68 125.4(4)
C58 C74 C73 C68 -52.7(5)
C78 C81 C80 C79 -0.1(4)
N10 C79 C80 C81 -1.2(5)
C53 C79 C80 C81 177.5(4)
C87 C82 C83 F32 179.9(4)
C77 C82 C83 F32 -0.8(6)
C87 C82 C83 C84 -1.6(6)
C77 C82 C83 C84 177.7(4)
C54 C53 C51 C52 108.0(5)
C79 C53 C51 C52 -70.2(5)
C54 C53 C51 C50 -70.9(5)
C79 C53 C51 C50 110.9(5)
C83 C82 C87 F36 179.6(4)
C77 C82 C87 F36 0.3(6)
C83 C82 C87 C86 1.0(6)
C77 C82 C87 C86 -178.3(4)
C90 N8 C68 C69 30.8(6)
C67 N8 C68 C69 -113.3(5)
C90 N8 C68 C73 -147.0(4)
C67 N8 C68 C73 68.8(5)
C72 C73 C68 C69 3.1(6)
C74 C73 C68 C69 -178.0(4)
C72 C73 C68 N8 -178.9(4)
C74 C73 C68 N8 -0.1(6)
C68 C73 C72 F31 174.9(4)
C74 C73 C72 F31 -3.9(6)
C68 C73 C72 C71 -6.8(6)
C74 C73 C72 C71 174.4(4)
C50 C49 C48 F20 179.3(4)
F21 C49 C48 F20 0.4(9)
C50 C49 C48 C47 0.6(10)
F21 C49 C48 C47 -178.4(5)
F36 C87 C86 F35 -0.1(7)
C82 C87 C86 F35 178.5(4)
F36 C87 C86 C85 -178.9(4)
C82 C87 C86 C85 -0.3(7)
F20 C48 C47 F19 1.8(9)
C49 C48 C47 F19 -179.4(5)
F20 C48 C47 C52 -178.8(5)
C49 C48 C47 C52 -0.1(10)
C48 C49 C50 F22 179.8(5)
F21 C49 C50 F22 -1.2(7)
C48 C49 C50 C51 -0.8(8)
F21 C49 C50 C51 178.2(4)
C52 C51 C50 F22 179.9(4)
C53 C51 C50 F22 -1.2(6)
C52 C51 C50 C49 0.5(6)
C53 C51 C50 C49 179.4(4)
F35 C86 C85 F34 0.7(7)
C87 C86 C85 F34 179.5(4)
F35 C86 C85 C84 -178.7(5)
C87 C86 C85 C84 0.1(7)
F34 C85 C84 F33 1.0(8)
C86 C85 C84 F33 -179.7(5)
F34 C85 C84 C83 180.0(4)
C86 C85 C84 C83 -0.7(8)
F32 C83 C84 F33 -1.0(7)
C82 C83 C84 F33 -179.5(4)
F32 C83 C84 C85 -180.0(4)
C82 C83 C84 C85 1.5(7)
F29 C70 C71 F30 -1.4(7)
C69 C70 C71 F30 -177.9(5)
F29 C70 C71 C72 176.5(4)
C69 C70 C71 C72 0.0(8)
F31 C72 C71 F30 1.5(6)
C73 C72 C71 F30 -176.8(4)
F31 C72 C71 C70 -176.4(4)
C73 C72 C71 C70 5.2(7)
F29 C70 C69 F28 -4.0(7)
C71 C70 C69 F28 172.4(5)
F29 C70 C69 C68 179.9(4)
C71 C70 C69 C68 -3.7(8)
N8 C68 C69 F28 8.2(7)
C73 C68 C69 F28 -173.9(4)
N8 C68 C69 C70 -175.9(5)
C73 C68 C69 C70 2.0(7)
C50 C51 C52 F23 -179.1(4)
C53 C51 C52 F23 1.9(6)
C50 C51 C52 C47 0.0(7)
C53 C51 C52 C47 -179.0(4)
F19 C47 C52 F23 -1.7(7)
C48 C47 C52 F23 179.0(5)
F19 C47 C52 C51 179.1(5)
C48 C47 C52 C51 -0.2(8)
C32 N5 C33 C7 -176.5(3)
C32 N5 C33 C34 2.0(4)
N5 C33 C7 C8 -4.9(6)
C34 C33 C7 C8 176.8(4)
N5 C33 C7 C5 169.8(3)
C34 C33 C7 C5 -8.5(5)
C6 C5 C7 C33 -101.2(4)
C4 C5 C7 C33 77.7(5)
C6 C5 C7 C8 74.1(5)
C4 C5 C7 C8 -107.0(4)
C29 N4 C30 C31 -175.8(3)
C29 N4 C30 C42 0.1(4)
C9 N1 C8 C7 -174.6(4)
C9 N1 C8 C46 1.6(4)
C33 C7 C8 N1 -5.9(6)
C5 C7 C8 N1 179.2(3)
C33 C7 C8 C46 178.7(4)
C5 C7 C8 C46 3.9(6)
N5 C33 C34 C35 -0.6(4)
C7 C33 C34 C35 177.9(3)
C4 C5 C6 F5 -177.7(3)
C7 C5 C6 F5 1.3(5)
C4 C5 C6 C1 0.8(6)
C7 C5 C6 C1 179.7(3)
C33 C34 C35 C32 -1.1(4)
C30 N4 C29 C28 178.3(4)
C30 N4 C29 C43 0.1(4)
N4 C30 C31 C32 2.9(6)
C42 C30 C31 C32 -172.1(4)
N4 C30 C31 C36 179.7(3)
C42 C30 C31 C36 4.7(6)
C37 C36 C31 C30 74.6(5)
C41 C36 C31 C30 -102.9(4)
C37 C36 C31 C32 -108.3(4)
C41 C36 C31 C32 74.2(5)
C33 N5 C32 C31 171.3(3)
C33 N5 C32 C35 -2.7(4)
C30 C31 C32 N5 2.4(6)
C36 C31 C32 N5 -174.4(3)
C30 C31 C32 C35 175.5(4)
C36 C31 C32 C35 -1.3(5)
C34 C35 C32 N5 2.4(4)
C34 C35 C32 C31 -171.5(3)
F5 C6 C1 F1 -2.0(5)
C5 C6 C1 F1 179.5(3)
F5 C6 C1 C2 177.8(3)
C5 C6 C1 C2 -0.7(6)
C11 N2 C12 C28 174.9(4)
C11 N2 C12 C13 -9.3(4)
C12 N2 C11 C10 171.2(4)
C12 N2 C11 C14 -5.2(4)
N2 C11 C10 C9 -7.9(6)
C14 C11 C10 C9 168.3(4)
N2 C11 C10 C20 179.5(4)
C14 C11 C10 C20 -4.4(5)
C41 C36 C37 F14 178.9(4)
C31 C36 C37 F14 1.3(6)
C41 C36 C37 C38 0.6(6)
C31 C36 C37 C38 -177.0(4)
N4 C30 C42 C43 -0.2(4)
C31 C30 C42 C43 175.6(4)
C15 O1 C14 C11 59.6(4)
C15 O1 C14 C13 174.4(3)
N2 C11 C14 O1 138.0(3)
C10 C11 C14 O1 -38.7(5)
N2 C11 C14 C13 16.9(4)
C10 C11 C14 C13 -159.8(4)
C8 N1 C9 C10 -177.9(4)
C8 N1 C9 C45 -1.7(4)
C11 C10 C9 N1 15.9(6)
C20 C10 C9 N1 -172.1(4)
C11 C10 C9 C45 -159.3(4)
C20 C10 C9 C45 12.7(7)
C46 C45 C9 N1 1.2(5)
C46 C45 C9 C10 177.0(4)
C30 C42 C43 C29 0.2(5)
N4 C29 C43 C42 -0.2(5)
C28 C29 C43 C42 -178.4(4)
C6 C5 C4 F4 -179.2(4)
C7 C5 C4 F4 1.8(6)
C6 C5 C4 C3 -1.0(6)
C7 C5 C4 C3 -179.9(4)
F16 C39 C38 F15 -1.2(6)
C40 C39 C38 F15 -178.8(4)
F16 C39 C38 C37 179.3(4)
C40 C39 C38 C37 1.6(7)
F14 C37 C38 F15 1.1(6)
C36 C37 C38 F15 179.4(4)
F14 C37 C38 C39 -179.4(4)
C36 C37 C38 C39 -1.0(7)
C37 C36 C41 F18 -179.8(3)
C31 C36 C41 F18 -2.2(6)
C37 C36 C41 C40 -0.8(6)
C31 C36 C41 C40 176.8(4)
C14 O1 C15 C16 139.1(4)
C14 O1 C15 C20 -40.2(5)
O1 C15 C20 C19 175.4(4)
C16 C15 C20 C19 -3.9(6)
O1 C15 C20 C10 -3.8(6)
C16 C15 C20 C10 176.9(4)
C11 C10 C20 C19 -152.4(4)
C9 C10 C20 C19 34.8(6)
C11 C10 C20 C15 26.7(5)
C9 C10 C20 C15 -146.1(4)
C15 C20 C19 F9 -172.9(4)
C10 C20 C19 F9 6.2(6)
C15 C20 C19 C18 4.0(6)
C10 C20 C19 C18 -176.8(4)
C9 C45 C46 C8 -0.2(5)
N1 C8 C46 C45 -0.8(5)
C7 C8 C46 C45 175.2(4)
N2 C12 C28 C29 0.3(7)
C13 C12 C28 C29 -175.1(4)
N2 C12 C28 C27 -179.3(4)
C13 C12 C28 C27 5.3(6)
N4 C29 C28 C12 1.0(6)
C43 C29 C28 C12 179.0(4)
N4 C29 C28 C27 -179.3(4)
C43 C29 C28 C27 -1.4(6)
O1 C14 C13 C12 -139.1(3)
C11 C14 C13 C12 -19.8(4)
O1 C14 C13 C21 -24.2(5)
C11 C14 C13 C21 95.1(4)
N2 C12 C13 C14 19.1(4)
C28 C12 C13 C14 -164.9(4)
N2 C12 C13 C21 -101.0(5)
C28 C12 C13 C21 75.0(6)
F4 C4 C3 F3 0.4(7)
C5 C4 C3 F3 -177.8(4)
F4 C4 C3 C2 179.4(4)
C5 C4 C3 C2 1.1(7)
F1 C1 C2 F2 0.4(6)
C6 C1 C2 F2 -179.4(3)
F1 C1 C2 C3 -179.4(4)
C6 C1 C2 C3 0.8(6)
F3 C3 C2 F2 -1.9(7)
C4 C3 C2 F2 179.2(4)
F3 C3 C2 C1 177.9(4)
C4 C3 C2 C1 -1.0(7)
O1 C15 C16 F6 -1.0(6)
C20 C15 C16 F6 178.3(4)
O1 C15 C16 C17 -177.7(4)
C20 C15 C16 C17 1.7(7)
F6 C16 C17 F7 3.2(7)
C15 C16 C17 F7 179.9(4)
F6 C16 C17 C18 -176.1(4)
C15 C16 C17 C18 0.7(7)
F18 C41 C40 F17 -1.0(6)
C36 C41 C40 F17 -180.0(4)
F18 C41 C40 C39 -179.6(4)
C36 C41 C40 C39 1.4(7)
F16 C39 C40 F17 1.8(6)
C38 C39 C40 F17 179.5(4)
F16 C39 C40 C41 -179.5(4)
C38 C39 C40 C41 -1.8(7)
F9 C19 C18 F8 -4.5(6)
C20 C19 C18 F8 178.4(4)
F9 C19 C18 C17 175.2(4)
C20 C19 C18 C17 -1.9(7)
F7 C17 C18 F8 -0.1(7)
C16 C17 C18 F8 179.1(4)
F7 C17 C18 C19 -179.8(4)
C16 C17 C18 C19 -0.5(7)
C22 N3 C21 C13 -31.2(7)
C44 N3 C21 C13 179.0(6)
C14 C13 C21 N3 -166.9(4)
C12 C13 C21 N3 -56.0(6)
C21 N3 C22 C23 -110.3(4)
C44 N3 C22 C23 35.2(6)
C21 N3 C22 C27 69.1(5)
C44 N3 C22 C27 -145.4(5)
C27 C22 C23 F10 -175.9(4)
N3 C22 C23 F10 3.4(4)
C27 C22 C23 C24 0.0
N3 C22 C23 C24 179.4(4)
F10 C23 C24 F11 -3.8(4)
C22 C23 C24 F11 179.8(4)
F10 C23 C24 C25 176.4(4)
C22 C23 C24 C25 0.0
F11 C24 C25 F12 -0.1(4)
C23 C24 C25 F12 179.7(4)
F11 C24 C25 C26 -179.8(4)
C23 C24 C25 C26 0.0
F12 C25 C26 F13 4.5(4)
C24 C25 C26 F13 -175.9(4)
F12 C25 C26 C27 -179.6(4)
C24 C25 C26 C27 0.0
F13 C26 C27 C22 175.7(4)
C25 C26 C27 C22 0.0
F13 C26 C27 C28 -6.2(4)
C25 C26 C27 C28 178.1(3)
C23 C22 C27 C26 0.0
N3 C22 C27 C26 -179.4(4)
C23 C22 C27 C28 -178.2(3)
N3 C22 C27 C28 2.4(4)
C12 C28 C27 C26 126.5(4)
C29 C28 C27 C26 -53.1(4)
C12 C28 C27 C22 -55.4(4)
C29 C28 C27 C22 125.0(3)

loop_
_platon_squeeze_void_nr
_platon_squeeze_void_average_x
_platon_squeeze_void_average_y
_platon_squeeze_void_average_z
_platon_squeeze_void_volume
_platon_squeeze_void_count_electrons
_platon_squeeze_void_content
1 0.055 0.446 0.054 628 152 ' '
